data_7151176
loop_
_publ_author_name
'Williams, Iwan'
'Reeves, Keith'
'Kariuki, Benson M.'
'Cox, Liam R.'

_publ_section_title
;
 Stereoselective synthesis of 2-dienyl-substituted piperidines using an
 eta4-dienetricarbonyliron complex as the stereocontrolling element in
 a double reductive amination cascade.
;
_journal_issue 20
_journal_name_full 'Organic &amp; biomolecular chemistry'
_journal_page_first 3325
_journal_page_last 3329
_journal_paper_doi 10.1039/b710898b
_journal_volume 5
_journal_year 2007
_chemical_formula_moiety 'C17 H22 Br Fe N O3'
_chemical_formula_sum 'C17 H22 Br Fe N O3'
_chemical_formula_weight 424.12
_chemical_name_systematic
;
?
;
_space_group_IT_number 2
_symmetry_cell_setting triclinic
_symmetry_space_group_name_Hall '-P 1'
_symmetry_space_group_name_H-M 'P -1'
_atom_sites_solution_hydrogens geom
_atom_sites_solution_primary direct
_atom_sites_solution_secondary difmap
_audit_creation_method SHELXL-97
_cell_angle_alpha 69.757(2)
_cell_angle_beta 78.689(2)
_cell_angle_gamma 89.592(2)
_cell_formula_units_Z 2
_cell_length_a 7.6829(3)
_cell_length_b 10.9941(4)
_cell_length_c 12.0958(4)
_cell_measurement_reflns_used 2538
_cell_measurement_temperature 296(2)
_cell_measurement_theta_max 70.10
_cell_measurement_theta_min 3.98
_cell_volume 937.92(6)
_computing_cell_refinement SAINTPLUS
_computing_data_collection SMART
_computing_data_reduction SAINTPLUS
_computing_structure_refinement SHELXTL
_computing_structure_solution SHELXTL
_diffrn_ambient_temperature 296(2)
_diffrn_measured_fraction_theta_full 0.874
_diffrn_measured_fraction_theta_max 0.874
_diffrn_measurement_device_type 'Bruker Smart 6000 CCD'
_diffrn_measurement_method 'CCD scans'
_diffrn_radiation_monochromator graphite
_diffrn_radiation_source 'fine-focus sealed tube'
_diffrn_radiation_type CuK\a
_diffrn_radiation_wavelength 1.54178
_diffrn_reflns_av_R_equivalents 0.0226
_diffrn_reflns_av_sigmaI/netI 0.0340
_diffrn_reflns_limit_h_max 9
_diffrn_reflns_limit_h_min -8
_diffrn_reflns_limit_k_max 12
_diffrn_reflns_limit_k_min -11
_diffrn_reflns_limit_l_max 14
_diffrn_reflns_limit_l_min -14
_diffrn_reflns_number 5900
_diffrn_reflns_theta_full 70.10
_diffrn_reflns_theta_max 70.10
_diffrn_reflns_theta_min 3.98
_exptl_absorpt_coefficient_mu 9.047
_exptl_absorpt_correction_T_max 0.3640
_exptl_absorpt_correction_T_min 0.2648
_exptl_absorpt_correction_type empirical
_exptl_absorpt_process_details sadabs
_exptl_crystal_colour colourless
_exptl_crystal_density_diffrn 1.502
_exptl_crystal_density_method 'not measured'
_exptl_crystal_description block
_exptl_crystal_F_000 432
_exptl_crystal_size_max 0.20
_exptl_crystal_size_mid 0.14
_exptl_crystal_size_min 0.14
_refine_diff_density_max 0.748
_refine_diff_density_min -0.844
_refine_diff_density_rms 0.062
_refine_ls_extinction_method none
_refine_ls_goodness_of_fit_ref 1.049
_refine_ls_hydrogen_treatment constr
_refine_ls_matrix_type full
_refine_ls_number_parameters 210
_refine_ls_number_reflns 3116
_refine_ls_number_restraints 0
_refine_ls_restrained_S_all 1.049
_refine_ls_R_factor_all 0.0567
_refine_ls_R_factor_gt 0.0433
_refine_ls_shift/su_max 0.008
_refine_ls_shift/su_mean 0.000
_refine_ls_structure_factor_coef Fsqd
_refine_ls_weighting_details 'calc w=1/[\s^2^(Fo^2^)+(0.0580P)^2^+0.7082P] where P=(Fo^2^+2Fc^2^)/3'
_refine_ls_weighting_scheme calc
_refine_ls_wR_factor_gt 0.1091
_refine_ls_wR_factor_ref 0.1167
_reflns_number_gt 2538
_reflns_number_total 3116
_reflns_threshold_expression >2sigma(I)
_cod_data_source_file b710898b.txt
_cod_data_source_block bromopi
_cod_depositor_comments
;
The following automatic conversions were performed:
'_symmetry_cell_setting' value 'Triclinic' changed to 'triclinic'
according to '/home/saulius/struct/CIF-dictionaries/cif_core.dic'
dictionary named 'cif_core.dic' version 2.4.1 from 2010-06-29.

Automatic conversion script
Id: cif_fix_enum 1527 2010-12-29 10:47:43Z saulius 
;
_cod_original_sg_symbol_H-M P-1
_cod_database_code 7151176

loop_
_symmetry_equiv_pos_as_xyz
'x, y, z'
'-x, -y, -z'

loop_
_atom_site_label
_atom_site_type_symbol
_atom_site_fract_x
_atom_site_fract_y
_atom_site_fract_z
_atom_site_U_iso_or_equiv
_atom_site_adp_type
_atom_site_occupancy
_atom_site_symmetry_multiplicity
_atom_site_calc_flag
_atom_site_refinement_flags
_atom_site_disorder_assembly
_atom_site_disorder_group
C1 C 0.4144(6) 0.3853(5) 0.4414(4) 0.0624(12) Uani 1 1 d . . .
H1A H 0.3938 0.3173 0.5189 0.094 Uiso 1 1 calc R . .
H1B H 0.3652 0.4631 0.4493 0.094 Uiso 1 1 calc R . .
H1C H 0.5401 0.4014 0.4093 0.094 Uiso 1 1 calc R . .
C2 C 0.3273(5) 0.3447(4) 0.3579(4) 0.0462(9) Uani 1 1 d . . .
H2 H 0.2790 0.4073 0.3002 0.055 Uiso 1 1 calc R . .
C3 C 0.3164(5) 0.2147(4) 0.3644(3) 0.0449(9) Uani 1 1 d . . .
H3 H 0.3785 0.1528 0.4129 0.054 Uiso 1 1 calc R . .
C4 C 0.2100(5) 0.1798(4) 0.2964(3) 0.0416(8) Uani 1 1 d . . .
H4 H 0.2002 0.0943 0.2995 0.050 Uiso 1 1 calc R . .
C5 C 0.1179(5) 0.2772(4) 0.2227(3) 0.0372(8) Uani 1 1 d . . .
H5 H 0.1377 0.3636 0.2145 0.045 Uiso 1 1 calc R . .
C6 C -0.0110(5) 0.2424(4) 0.1580(3) 0.0390(8) Uani 1 1 d . . .
H6 H -0.0593 0.1527 0.2027 0.047 Uiso 1 1 calc R . .
C7 C -0.1651(5) 0.3323(4) 0.1475(4) 0.0487(9) Uani 1 1 d . . .
H7A H -0.2276 0.3253 0.2276 0.058 Uiso 1 1 calc R . .
H7B H -0.1176 0.4215 0.1053 0.058 Uiso 1 1 calc R . .
C8 C -0.2958(5) 0.2997(5) 0.0808(4) 0.0628(12) Uani 1 1 d . . .
H8A H -0.3562 0.2151 0.1281 0.075 Uiso 1 1 calc R . .
H8B H -0.3847 0.3635 0.0696 0.075 Uiso 1 1 calc R . .
C9 C -0.1980(6) 0.2988(5) -0.0409(4) 0.0643(12) Uani 1 1 d . . .
H9A H -0.2795 0.2677 -0.0786 0.077 Uiso 1 1 calc R . .
H9B H -0.1541 0.3866 -0.0927 0.077 Uiso 1 1 calc R . .
C10 C -0.0435(5) 0.2121(5) -0.0265(4) 0.0550(11) Uani 1 1 d . . .
H10A H -0.0886 0.1230 0.0197 0.066 Uiso 1 1 calc R . .
H10B H 0.0200 0.2152 -0.1052 0.066 Uiso 1 1 calc R . .
C11 C 0.2365(5) 0.1761(4) 0.0339(3) 0.0433(9) Uani 1 1 d . . .
H11A H 0.1988 0.0845 0.0717 0.052 Uiso 1 1 calc R . .
H11B H 0.3123 0.1972 0.0810 0.052 Uiso 1 1 calc R . .
C12 C 0.3412(5) 0.2010(4) -0.0911(3) 0.0405(8) Uani 1 1 d . . .
C13 C 0.3928(5) 0.1009(5) -0.1208(4) 0.0529(10) Uani 1 1 d . . .
H13 H 0.3574 0.0187 -0.0638 0.063 Uiso 1 1 calc R . .
C14 C 0.3861(6) 0.3392(4) -0.1711(5) 0.0672(13) Uani 1 1 d . . .
H14A H 0.4952 0.3454 -0.2279 0.101 Uiso 1 1 calc R . .
H14B H 0.4000 0.3909 -0.1233 0.101 Uiso 1 1 calc R . .
H14C H 0.2922 0.3703 -0.2135 0.101 Uiso 1 1 calc R . .
C15 C 0.0562(6) 0.2043(5) 0.5668(4) 0.0568(11) Uani 1 1 d . . .
C16 C -0.1433(6) 0.1625(4) 0.4370(3) 0.0493(10) Uani 1 1 d . . .
C17 C -0.0212(6) 0.4185(5) 0.3812(4) 0.0534(10) Uani 1 1 d . . .
N1 N 0.0792(4) 0.2530(3) 0.0346(3) 0.0400(7) Uani 1 1 d . . .
Fe1 Fe 0.05715(7) 0.25992(6) 0.40845(5) 0.03887(18) Uani 1 1 d . . .
Br1 Br 0.53385(9) 0.11025(7) -0.27062(5) 0.1001(3) Uani 1 1 d . . .
O1 O 0.0526(5) 0.1665(4) 0.6674(3) 0.0878(12) Uani 1 1 d . . .
O2 O -0.2726(4) 0.1018(3) 0.4559(3) 0.0709(9) Uani 1 1 d . . .
O3 O -0.0668(5) 0.5216(4) 0.3614(4) 0.0869(11) Uani 1 1 d . . .

loop_
_atom_site_aniso_label
_atom_site_aniso_U_11
_atom_site_aniso_U_22
_atom_site_aniso_U_33
_atom_site_aniso_U_23
_atom_site_aniso_U_13
_atom_site_aniso_U_12
C1 0.066(3) 0.070(3) 0.058(3) -0.025(2) -0.024(2) -0.007(2)
C2 0.043(2) 0.054(2) 0.045(2) -0.0177(19) -0.0142(17) -0.0006(17)
C3 0.038(2) 0.056(2) 0.042(2) -0.0177(19) -0.0110(17) 0.0110(16)
C4 0.0401(19) 0.046(2) 0.045(2) -0.0243(18) -0.0082(17) 0.0106(15)
C5 0.0386(18) 0.041(2) 0.0382(19) -0.0208(17) -0.0090(15) 0.0070(14)
C6 0.0353(18) 0.046(2) 0.040(2) -0.0192(17) -0.0080(16) 0.0040(15)
C7 0.040(2) 0.060(2) 0.054(2) -0.028(2) -0.0125(18) 0.0139(17)
C8 0.039(2) 0.088(3) 0.072(3) -0.038(3) -0.019(2) 0.015(2)
C9 0.047(2) 0.099(4) 0.064(3) -0.041(3) -0.028(2) 0.015(2)
C10 0.042(2) 0.081(3) 0.058(3) -0.040(2) -0.0168(19) 0.006(2)
C11 0.040(2) 0.053(2) 0.043(2) -0.0221(19) -0.0132(17) 0.0092(16)
C12 0.0339(18) 0.051(2) 0.039(2) -0.0182(18) -0.0098(16) 0.0093(15)
C13 0.051(2) 0.068(3) 0.040(2) -0.020(2) -0.0089(18) 0.0166(19)
C14 0.056(3) 0.061(3) 0.068(3) -0.007(2) -0.003(2) 0.012(2)
C15 0.057(3) 0.069(3) 0.047(3) -0.024(2) -0.011(2) 0.005(2)
C16 0.054(2) 0.056(3) 0.037(2) -0.0168(19) -0.0062(18) 0.010(2)
C17 0.058(3) 0.063(3) 0.049(2) -0.030(2) -0.014(2) 0.015(2)
N1 0.0331(15) 0.0539(19) 0.0409(17) -0.0236(15) -0.0132(13) 0.0084(13)
Fe1 0.0401(3) 0.0438(3) 0.0354(3) -0.0171(3) -0.0083(2) 0.0060(2)
Br1 0.1092(5) 0.1331(6) 0.0570(3) -0.0398(4) -0.0052(3) 0.0702(4)
O1 0.102(3) 0.114(3) 0.0406(19) -0.017(2) -0.0180(18) 0.000(2)
O2 0.0522(18) 0.079(2) 0.071(2) -0.0182(18) -0.0039(16) -0.0157(16)
O3 0.111(3) 0.067(2) 0.098(3) -0.040(2) -0.037(2) 0.040(2)

loop_
_atom_type_symbol
_atom_type_description
_atom_type_scat_dispersion_real
_atom_type_scat_dispersion_imag
_atom_type_scat_source
C C 0.0181 0.0091 'International Tables Vol C Tables 4.2.6.8 and 6.1.1.4'
H H 0.0000 0.0000 'International Tables Vol C Tables 4.2.6.8 and 6.1.1.4'
N N 0.0311 0.0180 'International Tables Vol C Tables 4.2.6.8 and 6.1.1.4'
Fe Fe -1.1336 3.1974 'International Tables Vol C Tables 4.2.6.8 and 6.1.1.4'
Br Br -0.6763 1.2805 'International Tables Vol C Tables 4.2.6.8 and 6.1.1.4'
O O 0.0492 0.0322 'International Tables Vol C Tables 4.2.6.8 and 6.1.1.4'

loop_
_geom_angle_atom_site_label_1
_geom_angle_atom_site_label_2
_geom_angle_atom_site_label_3
_geom_angle
_geom_angle_site_symmetry_1
_geom_angle_site_symmetry_3
_geom_angle_publ_flag
C3 C2 C1 122.0(4) . . ?
C3 C2 Fe1 66.7(2) . . ?
C1 C2 Fe1 122.9(3) . . ?
C2 C3 C4 119.0(4) . . ?
C2 C3 Fe1 74.6(2) . . ?
C4 C3 Fe1 69.3(2) . . ?
C3 C4 C5 118.9(3) . . ?
C3 C4 Fe1 70.6(2) . . ?
C5 C4 Fe1 74.0(2) . . ?
C4 C5 C6 120.8(3) . . ?
C4 C5 Fe1 66.5(2) . . ?
C6 C5 Fe1 124.6(2) . . ?
N1 C6 C5 110.6(3) . . ?
N1 C6 C7 107.9(3) . . ?
C5 C6 C7 111.6(3) . . ?
C8 C7 C6 112.3(3) . . ?
C9 C8 C7 110.0(3) . . ?
C10 C9 C8 110.5(4) . . ?
N1 C10 C9 111.2(3) . . ?
N1 C11 C12 112.2(3) . . ?
C13 C12 C14 124.6(4) . . ?
C13 C12 C11 118.1(4) . . ?
C14 C12 C11 117.3(4) . . ?
C12 C13 Br1 125.1(4) . . ?
O1 C15 Fe1 178.2(4) . . ?
O2 C16 Fe1 178.9(4) . . ?
O3 C17 Fe1 178.0(4) . . ?
C10 N1 C11 109.2(3) . . ?
C10 N1 C6 110.9(3) . . ?
C11 N1 C6 112.4(3) . . ?
C17 Fe1 C16 102.3(2) . . ?
C17 Fe1 C15 102.5(2) . . ?
C16 Fe1 C15 90.49(19) . . ?
C17 Fe1 C4 131.42(18) . . ?
C16 Fe1 C4 97.00(17) . . ?
C15 Fe1 C4 121.61(18) . . ?
C17 Fe1 C3 126.65(18) . . ?
C16 Fe1 C3 128.50(17) . . ?
C15 Fe1 C3 93.22(18) . . ?
C4 Fe1 C3 40.07(15) . . ?
C17 Fe1 C5 95.18(17) . . ?
C16 Fe1 C5 92.08(16) . . ?
C15 Fe1 C5 161.17(18) . . ?
C4 Fe1 C5 39.56(14) . . ?
C3 Fe1 C5 70.72(14) . . ?
C17 Fe1 C2 89.09(18) . . ?
C16 Fe1 C2 166.82(17) . . ?
C15 Fe1 C2 93.49(18) . . ?
C4 Fe1 C2 70.24(15) . . ?
C3 Fe1 C2 38.76(15) . . ?
C5 Fe1 C2 80.19(14) . . ?

loop_
_geom_bond_atom_site_label_1
_geom_bond_atom_site_label_2
_geom_bond_distance
_geom_bond_site_symmetry_2
_geom_bond_publ_flag
C1 C2 1.499(5) . ?
C2 C3 1.406(5) . ?
C2 Fe1 2.165(4) . ?
C3 C4 1.407(5) . ?
C3 Fe1 2.062(4) . ?
C4 C5 1.421(5) . ?
C4 Fe1 2.045(4) . ?
C5 C6 1.503(5) . ?
C5 Fe1 2.144(3) . ?
C6 N1 1.482(4) . ?
C6 C7 1.533(5) . ?
C7 C8 1.520(6) . ?
C8 C9 1.519(6) . ?
C9 C10 1.516(6) . ?
C10 N1 1.465(5) . ?
C11 N1 1.471(4) . ?
C11 C12 1.500(5) . ?
C12 C13 1.307(6) . ?
C12 C14 1.491(6) . ?
C13 Br1 1.890(4) . ?
C15 O1 1.136(5) . ?
C15 Fe1 1.796(5) . ?
C16 O2 1.140(5) . ?
C16 Fe1 1.788(4) . ?
C17 O3 1.142(5) . ?
C17 Fe1 1.782(5) . ?
